data_2007477
loop_
_publ_author_name
'Volkov, Anatoly'
'Huizhe, Zhu'
'Shuncheng, Liu'
'White, Mark A.'
'Coppens, Philip'

_publ_section_title
;
 The Cholic Acid-Methanol-Water Inclusion Complex
;
_journal_issue 7
_journal_name_full 'Acta Crystallographica Section C'
_journal_page_first IUC9800026
_journal_paper_doi 10.1107/S0108270198099569
_journal_volume 54
_journal_year 1998
_chemical_formula_iupac 'C24 H40 O5 , C H3 O H , H2 O'
_chemical_formula_moiety 'C24 H40 O5 , C H4 O , H2 O'
_chemical_formula_sum 'C25 H46 O7'
_chemical_formula_weight 458.63
_chemical_name_systematic
;
the cholic acid methanol-water inclusion complex
;
_space_group_IT_number 19
_symmetry_cell_setting orthorhombic
_symmetry_space_group_name_Hall 'P 2ac 2ab'
_symmetry_space_group_name_H-M 'P 21 21 21'
_audit_creation_method SHELXL-97
_cell_angle_alpha 90.00
_cell_angle_beta 90.00
_cell_angle_gamma 90.00
_cell_formula_units_Z 4
_cell_length_a 15.3110(10)
_cell_length_b 11.4100(10)
_cell_length_c 14.5610(10)
_cell_measurement_reflns_used 25
_cell_measurement_temperature 295(2)
_cell_measurement_theta_max 18.42
_cell_measurement_theta_min 6.81
_cell_volume 2543.8(3)
_computing_cell_refinement
;
CAD-4 diffractometer software (Enraf Nonius, 1988)
;
_computing_data_collection
;
MAC Science DIP-2020K (MAC Science Co.Ltd., 1995)
;
_computing_data_reduction
;
MacDenzo 1.4.0 (Otwinowski, 1993; Minor, 1993)
;
_computing_publication_material
;
SHELXL-97 (Sheldrick, 1997)
;
_computing_structure_refinement
;
SHELXL-97 (Sheldrick, 1997), Crystan-GM 6.2.1 (MAC Science Co.Ltd., 1994)
;
_computing_structure_solution
;
SIR92 (Altomare et al., 1994) in
Crystan-GM 6.2.1 (MAC Science Co.Ltd., 1994) package
;
_diffrn_ambient_temperature 295(2)
_diffrn_measured_fraction_theta_full 0.987
_diffrn_measured_fraction_theta_max 0.987
_diffrn_measurement_device 'MAC Science DIP-2020K'
_diffrn_measurement_method 'oscillation photo on \w axis'
_diffrn_radiation_monochromator graphite
_diffrn_radiation_source 'MAC Science M18XHF'
_diffrn_radiation_type MoK\a
_diffrn_radiation_wavelength 0.71073
_diffrn_reflns_av_R_equivalents 0.0250
_diffrn_reflns_av_sigmaI/netI 0.0175
_diffrn_reflns_limit_h_max 19
_diffrn_reflns_limit_h_min 0
_diffrn_reflns_limit_k_max 14
_diffrn_reflns_limit_k_min 0
_diffrn_reflns_limit_l_max 18
_diffrn_reflns_limit_l_min 0
_diffrn_reflns_number 29710
_diffrn_reflns_theta_full 27.17
_diffrn_reflns_theta_max 27.17
_diffrn_reflns_theta_min 2.27
_exptl_absorpt_coefficient_mu 0.085
_exptl_absorpt_correction_type none
_exptl_crystal_colour colorless
_exptl_crystal_density_diffrn 1.198
_exptl_crystal_density_meas ?
_exptl_crystal_density_method none
_exptl_crystal_description prism
_exptl_crystal_F_000 1008
_exptl_crystal_size_max 0.35
_exptl_crystal_size_mid 0.20
_exptl_crystal_size_min 0.15
_refine_diff_density_max 0.401
_refine_diff_density_min -0.481
_refine_ls_extinction_method none
_refine_ls_goodness_of_fit_ref 1.063
_refine_ls_hydrogen_treatment mixed
_refine_ls_matrix_type full
_refine_ls_number_parameters 296
_refine_ls_number_reflns 3139
_refine_ls_number_restraints 2
_refine_ls_restrained_S_all 1.063
_refine_ls_R_factor_all 0.0551
_refine_ls_R_factor_gt 0.0534
_refine_ls_shift/su_max 0.050
_refine_ls_shift/su_mean 0.002
_refine_ls_structure_factor_coef Fsqd
_refine_ls_weighting_details 'w=1/[\s^2^(Fo^2^)+(0.0843P)^2^+1.2832P] where P=(Fo^2^+2Fc^2^)/3'
_refine_ls_weighting_scheme calc
_refine_ls_wR_factor_ref 0.1485
_reflns_number_gt 3035
_reflns_number_total 3139
_reflns_threshold_expression Fo^2^>2\s(Fo^2^)
_cod_data_source_file qb0013.cif
_cod_data_source_block C25H46O7
_cod_depositor_comments
;
The following automatic conversions were performed:
'_symmetry_cell_setting' value 'Orthorhombic' changed to 'orthorhombic'
according to '/home/saulius/struct/CIF-dictionaries/cif_core.dic'
dictionary named 'cif_core.dic' version 2.4.1 from 2010-06-29.

Automatic conversion script
Id: cif_fix_enum 1527 2010-12-29 10:47:43Z saulius 

The following automatic conversions were performed:

'_exptl_crystal_density_meas' value 'none' was changed to '?' - the
value is perceived as not measured.

Automatic conversion script
Id: cif_fix_values 3008 2015-01-20 13:52:24Z robertas 

The following automatic conversions were performed:

'_refine_ls_weighting_scheme' value 'calc
w=1/[\s^2^(Fo^2^)+(0.0843P)^2^+1.2832P] where P=(Fo^2^+2Fc^2^)/3' was
changed to 'calc'. New tag '_refine_ls_weighting_details' was
created. The value of the new tag was set to
'w=1/[\s^2^(Fo^2^)+(0.0843P)^2^+1.2832P] where P=(Fo^2^+2Fc^2^)/3'.

Automatic conversion script
Id: cif_fix_values 3143 2015-03-26 13:38:13Z robertas 
;
_cod_database_code 2007477

loop_
_symmetry_equiv_pos_as_xyz
'x, y, z'
'-x+1/2, -y, z+1/2'
'-x, y+1/2, -z+1/2'
'x+1/2, -y+1/2, -z'

loop_
_atom_site_label
_atom_site_fract_x
_atom_site_fract_y
_atom_site_fract_z
_atom_site_U_iso_or_equiv
_atom_site_adp_type
_atom_site_calc_flag
_atom_site_refinement_flags
_atom_site_occupancy
_atom_site_disorder_assembly
_atom_site_disorder_group
_atom_site_type_symbol
C1 .7090(2) .9889(3) -.2116(2) .0341(6) Uani d . 1 . . C
H1A .7685 .9979 -.2335 .051 Uiso calc R 1 . . H
H1B .7014 .9077 -.1935 .051 Uiso calc R 1 . . H
C2 .6468(2) 1.0151(3) -.2907(2) .0372(7) Uani d . 1 . . C
H2A .6599 .9641 -.3422 .056 Uiso calc R 1 . . H
H2B .5871 1.0004 -.2716 .056 Uiso calc R 1 . . H
C3 .6566(2) 1.1425(3) -.3198(2) .0344(6) Uani d . 1 . . C
H3 .7163 1.1551 -.3419 .052 Uiso calc R 1 . . H
C4 .6398(2) 1.2234(2) -.2397(2) .0315(6) Uani d . 1 . . C
H4A .5795 1.2151 -.2202 .047 Uiso calc R 1 . . H
H4B .6483 1.3038 -.2593 .047 Uiso calc R 1 . . H
C5 .7002(2) 1.1977(2) -.1578(2) .0286(5) Uani d . 1 . . C
H5 .7600 1.2118 -.1793 .043 Uiso calc R 1 . . H
C6 .6849(2) 1.2822(2) -.0776(2) .0309(6) Uani d . 1 . . C
H6A .7342 1.2773 -.0359 .046 Uiso calc R 1 . . H
H6B .6828 1.3616 -.1013 .046 Uiso calc R 1 . . H
C7 .6014(2) 1.2586(2) -.0236(2) .0264(5) Uani d . 1 . . C
H7 .6032 1.3056 .0327 .040 Uiso calc R 1 . . H
C8 .5936(2) 1.1294(2) .0040(2) .0228(5) Uani d . 1 . . C
H8 .6396 1.1132 .0491 .034 Uiso calc R 1 . . H
C9 .6078(2) 1.0455(2) -.0784(2) .0224(5) Uani d . 1 . . C
H9 .5622 1.0632 -.1236 .034 Uiso calc R 1 . . H
C10 .6967(2) 1.0670(2) -.1262(2) .0266(5) Uani d . 1 . . C
C11 .5951(2) .9162(2) -.0492(2) .0305(6) Uani d . 1 . . C
H11A .5973 .8673 -.1036 .046 Uiso calc R 1 . . H
H11B .6435 .8937 -.0099 .046 Uiso calc R 1 . . H
C12 .5097(2) .8918(2) .0016(2) .0259(5) Uani d . 1 . . C
H12 .5135 .8117 .0256 .039 Uiso calc R 1 . . H
C13 .4980(2) .9735(2) .0846(2) .0213(5) Uani d . 1 . . C
C14 .5062(2) 1.1013(2) .0494(2) .0230(5) Uani d . 1 . . C
H14 .4615 1.1108 .0017 .034 Uiso calc R 1 . . H
C15 .4769(2) 1.1764(3) .1306(2) .0358(6) Uani d . 1 . . C
H15A .4525 1.2503 .1099 .054 Uiso calc R 1 . . H
H15B .5253 1.1921 .1719 .054 Uiso calc R 1 . . H
C16 .4067(2) 1.1007(3) .1781(2) .0373(7) Uani d . 1 . . C
H16A .3499 1.1379 .1731 .056 Uiso calc R 1 . . H
H16B .4204 1.0911 .2427 .056 Uiso calc R 1 . . H
C17 .4058(2) .9792(2) .1289(2) .0251(5) Uani d . 1 . . C
H17 .3633 .9842 .0788 .038 Uiso calc R 1 . . H
C18 .5667(2) .9428(3) .1579(2) .0319(6) Uani d . 1 . . C
H18A .5584 .8633 .1777 .048 Uiso calc R 1 . . H
H18B .5604 .9946 .2094 .048 Uiso calc R 1 . . H
H18C .6241 .9514 .1322 .048 Uiso calc R 1 . . H
C19 .7743(2) 1.0415(3) -.0617(2) .0416(7) Uani d . 1 . . C
H19A .7697 .9629 -.0386 .062 Uiso calc R 1 . . H
H19B .7735 1.0957 -.0113 .062 Uiso calc R 1 . . H
H19C .8281 1.0499 -.0950 .062 Uiso calc R 1 . . H
C20 .3760(2) .8797(3) .1928(2) .0287(6) Uani d . 1 . . C
H20 .4121 .8822 .2483 .043 Uiso calc R 1 . . H
C21 .3846(2) .7576(3) .1503(2) .0423(7) Uani d . 1 . . C
H21A .3506 .7538 .0951 .063 Uiso calc R 1 . . H
H21B .3639 .7000 .1931 .063 Uiso calc R 1 . . H
H21C .4448 .7425 .1362 .063 Uiso calc R 1 . . H
C22 .2800(2) .9014(3) .2213(2) .0372(7) Uani d . 1 . . C
H22A .2717 .9843 .2334 .056 Uiso calc R 1 . . H
H22B .2418 .8797 .1709 .056 Uiso calc R 1 . . H
C23 .2547(2) .8319(3) .3061(2) .0363(6) Uani d . 1 . . C
H23A .2702 .7504 .2964 .055 Uiso calc R 1 . . H
H23B .2887 .8603 .3578 .055 Uiso calc R 1 . . H
C24 .1589(2) .8385(3) .3308(2) .0322(6) Uani d . 1 . . C
O25 .5970(2) 1.1630(2) -.3938(2) .0491(6) Uani d . 1 . . O
H25 .5879 1.2335 -.3986 .074 Uiso calc R 1 . . H
O26 .43620(10) .8950(2) -.06010(10) .0367(5) Uani d . 1 . . O
H26 .4365 .9570 -.0885 .055 Uiso calc R 1 . . H
O27 .1082(2) .9107(3) .3015(2) .0608(8) Uani d . 1 . . O
O28 .13830(10) .7584(2) .3920(2) .0422(5) Uani d . 1 . . O
H28 .0850 .7546 .3969 .063 Uiso calc R 1 . . H
O29 .52500(10) 1.2927(2) -.07500(10) .0303(4) Uani d . 1 . . O
H29 .5272 1.3630 -.0861 .045 Uiso calc R 1 . . H
C30 .2013(5) .8754(6) -.0652(5) .105(2) Uani d . 1 . . C
H30A .2529 .9230 -.0680 .126 Uiso calc R 1 . . H
H30B .2001 .8230 -.1168 .126 Uiso calc R 1 . . H
H30C .2015 .8308 -.0093 .126 Uiso calc R 1 . . H
O31 .1307(5) .9442(7) -.0673(4) .180(3) Uani d . 1 . . O
H31 .1041 .9383 -.0186 .216 Uiso calc R 1 . . H
O32 .0539(2) .9657(3) .1099(2) .0636(8) Uani d D 1 . . O
H32A -.003(3) .922(6) .102(5) .13(2) Uiso d D 1 . . H
H32B .053(5) .954(6) .183(3) .13(2) Uiso d D 1 . . H

loop_
_atom_site_aniso_label
_atom_site_aniso_U_11
_atom_site_aniso_U_22
_atom_site_aniso_U_33
_atom_site_aniso_U_12
_atom_site_aniso_U_13
_atom_site_aniso_U_23
C1 .0356(14) .0310(14) .0356(14) .0073(12) .0151(12) .0058(12)
C2 .0546(18) .0278(14) .0292(13) .0041(13) .0093(13) -.0002(11)
C3 .0448(16) .0305(14) .0279(13) -.0009(12) .0046(12) .0038(11)
C4 .0405(14) .0242(12) .0298(13) -.0010(11) -.0004(12) .0055(10)
C5 .0233(11) .0267(12) .0358(13) -.0037(10) .0044(11) .0044(11)
C6 .0254(12) .0293(13) .0378(14) -.0097(10) -.0014(11) .0011(11)
C7 .0244(12) .0246(12) .0303(13) -.0052(10) -.0031(10) -.0007(10)
C8 .0194(10) .0252(12) .0238(11) -.0033(9) -.0024(9) .0007(9)
C9 .0209(11) .0216(11) .0249(11) -.0013(9) .0020(9) .0017(9)
C10 .0206(11) .0278(13) .0313(13) .0000(10) .0049(10) .0068(10)
C11 .0343(14) .0244(12) .0329(13) .0017(11) .0120(11) .0013(10)
C12 .0308(12) .0225(11) .0245(11) -.0032(10) .0016(10) .0037(10)
C13 .0181(10) .0239(11) .0220(11) -.0008(9) -.0010(9) .0032(9)
C14 .0213(11) .0237(11) .0240(11) -.0011(9) -.0011(9) -.0003(9)
C15 .0401(15) .0292(14) .0380(15) -.0023(12) .0084(12) -.0073(12)
C16 .0372(14) .0312(14) .0434(16) .0020(12) .0145(13) -.0037(12)
C17 .0207(10) .0268(12) .0277(12) .0005(9) .0020(10) .0043(10)
C18 .0232(12) .0441(16) .0284(13) .0020(11) -.0050(10) .0085(12)
C19 .0250(13) .0518(18) .0479(17) .0049(12) -.0033(12) .0096(16)
C20 .0221(11) .0350(14) .0290(12) -.0022(10) .0035(10) .0063(11)
C21 .0469(17) .0328(15) .0472(17) -.0077(13) .0127(15) .0025(14)
C22 .0229(12) .0485(18) .0401(15) .0012(12) .0050(11) .0119(14)
C23 .0266(12) .0439(16) .0385(14) -.0034(12) .0056(12) .0096(13)
C24 .0277(12) .0358(14) .0332(14) -.0020(11) .0068(11) .0019(12)
O25 .0793(17) .0330(11) .0350(11) -.0003(12) -.0105(12) .0049(9)
O26 .0414(11) .0370(11) .0318(10) -.0128(9) -.0074(9) -.0006(9)
O27 .0376(12) .0717(18) .0731(17) .0136(13) .0171(13) .0304(16)
O28 .0317(10) .0400(12) .0550(13) -.0019(9) .0155(10) .0091(11)
O29 .0258(9) .0218(8) .0434(11) -.0017(7) -.0053(8) .0023(8)
C30 .107(5) .097(4) .111(5) .022(4) .020(4) .012(4)
O31 .219(7) .198(7) .123(4) .100(6) .063(5) .029(5)
O32 .0633(17) .0507(16) .077(2) .0014(14) .0161(16) .0123(15)

loop_
_atom_type_symbol
_atom_type_description
_atom_type_scat_dispersion_real
_atom_type_scat_dispersion_imag
_atom_type_scat_source
C C 0.0033 0.0016 'International Tables Vol C Tables 4.2.6.8 and 6.1.1.4'
H H 0.0000 0.0000 'International Tables Vol C Tables 4.2.6.8 and 6.1.1.4'
O O 0.0106 0.0060 'International Tables Vol C Tables 4.2.6.8 and 6.1.1.4'

loop_
_geom_angle_atom_site_label_1
_geom_angle_atom_site_label_2
_geom_angle_atom_site_label_3
_geom_angle
C2 C1 C10 114.8(2)
C2 C1 H1A 108.6
C10 C1 H1A 108.6
C2 C1 H1B 108.6
C10 C1 H1B 108.6
H1A C1 H1B 107.5
C3 C2 C1 109.6(3)
C3 C2 H2A 109.7
C1 C2 H2A 109.7
C3 C2 H2B 109.7
C1 C2 H2B 109.7
H2A C2 H2B 108.2
O25 C3 C4 111.9(2)
O25 C3 C2 107.6(3)
C4 C3 C2 110.7(2)
O25 C3 H3 108.9
C4 C3 H3 108.9
C2 C3 H3 108.9
C3 C4 C5 112.3(2)
C3 C4 H4A 109.1
C5 C4 H4A 109.1
C3 C4 H4B 109.1
C5 C4 H4B 109.1
H4A C4 H4B 107.9
C6 C5 C4 112.3(2)
C6 C5 C10 111.8(2)
C4 C5 C10 112.9(2)
C6 C5 H5 106.4
C4 C5 H5 106.4
C10 C5 H5 106.4
C7 C6 C5 114.2(2)
C7 C6 H6A 108.7
C5 C6 H6A 108.7
C7 C6 H6B 108.7
C5 C6 H6B 108.7
H6A C6 H6B 107.6
O29 C7 C6 111.4(2)
O29 C7 C8 109.4(2)
C6 C7 C8 111.8(2)
O29 C7 H7 108.0
C6 C7 H7 108.0
C8 C7 H7 108.0
C14 C8 C7 112.6(2)
C14 C8 C9 109.15(19)
C7 C8 C9 112.3(2)
C14 C8 H8 107.5
C7 C8 H8 107.5
C9 C8 H8 107.5
C11 C9 C10 112.6(2)
C11 C9 C8 111.0(2)
C10 C9 C8 111.9(2)
C11 C9 H9 107.0
C10 C9 H9 107.0
C8 C9 H9 107.0
C1 C10 C19 106.7(2)
C1 C10 C9 112.2(2)
C19 C10 C9 111.9(2)
C1 C10 C5 108.1(2)
C19 C10 C5 109.5(2)
C9 C10 C5 108.3(2)
C12 C11 C9 114.5(2)
C12 C11 H11A 108.6
C9 C11 H11A 108.6
C12 C11 H11B 108.6
C9 C11 H11B 108.6
H11A C11 H11B 107.6
O26 C12 C11 111.2(2)
O26 C12 C13 112.5(2)
C11 C12 C13 111.7(2)
O26 C12 H12 107.0
C11 C12 H12 107.0
C13 C12 H12 107.0
C12 C13 C18 109.1(2)
C12 C13 C14 107.52(19)
C18 C13 C14 112.8(2)
C12 C13 C17 117.3(2)
C18 C13 C17 110.0(2)
C14 C13 C17 99.88(19)
C8 C14 C15 118.3(2)
C8 C14 C13 114.3(2)
C15 C14 C13 104.3(2)
C8 C14 H14 106.4
C15 C14 H14 106.4
C13 C14 H14 106.4
C14 C15 C16 103.7(2)
C14 C15 H15A 111.0
C16 C15 H15A 111.0
C14 C15 H15B 111.0
C16 C15 H15B 111.0
H15A C15 H15B 109.0
C15 C16 C17 107.3(2)
C15 C16 H16A 110.3
C17 C16 H16A 110.3
C15 C16 H16B 110.3
C17 C16 H16B 110.3
H16A C16 H16B 108.5
C20 C17 C13 119.4(2)
C20 C17 C16 112.4(2)
C13 C17 C16 102.7(2)
C20 C17 H17 107.2
C13 C17 H17 107.2
C16 C17 H17 107.2
C13 C18 H18A 109.5
C13 C18 H18B 109.5
H18A C18 H18B 109.5
C13 C18 H18C 109.5
H18A C18 H18C 109.5
H18B C18 H18C 109.5
C10 C19 H19A 109.5
C10 C19 H19B 109.5
H19A C19 H19B 109.5
C10 C19 H19C 109.5
H19A C19 H19C 109.5
H19B C19 H19C 109.5
C21 C20 C17 113.7(2)
C21 C20 C22 109.7(2)
C17 C20 C22 109.1(2)
C21 C20 H20 108.1
C17 C20 H20 108.1
C22 C20 H20 108.1
C20 C21 H21A 109.5
C20 C21 H21B 109.5
H21A C21 H21B 109.5
C20 C21 H21C 109.5
H21A C21 H21C 109.5
H21B C21 H21C 109.5
C23 C22 C20 112.1(2)
C23 C22 H22A 109.2
C20 C22 H22A 109.2
C23 C22 H22B 109.2
C20 C22 H22B 109.2
H22A C22 H22B 107.9
C24 C23 C22 114.5(2)
C24 C23 H23A 108.6
C22 C23 H23A 108.6
C24 C23 H23B 108.6
C22 C23 H23B 108.6
H23A C23 H23B 107.6
O27 C24 O28 123.9(3)
O27 C24 C23 124.9(3)
O28 C24 C23 111.1(3)
C3 O25 H25 109.5
C12 O26 H26 109.5
C24 O28 H28 109.5
C7 O29 H29 109.5
O31 C30 H30A 109.5
O31 C30 H30B 109.5
H30A C30 H30B 109.5
O31 C30 H30C 109.5
H30A C30 H30C 109.5
H30B C30 H30C 109.5
C30 O31 H31 109.5
H32A O32 H32B 92(5)

loop_
_geom_bond_atom_site_label_1
_geom_bond_atom_site_label_2
_geom_bond_site_symmetry_2
_geom_bond_distance
_geom_bond_publ_flag
C1 C2 . 1.524(4) ?
C1 C10 . 1.541(4) ?
C1 H1A . .9700 ?
C1 H1B . .9700 ?
C2 C3 . 1.522(4) ?
C2 H2A . .9700 ?
C2 H2B . .9700 ?
C3 O25 . 1.431(4) ?
C3 C4 . 1.510(4) ?
C3 H3 . .9800 ?
C4 C5 . 1.538(4) ?
C4 H4A . .9700 ?
C4 H4B . .9700 ?
C5 C6 . 1.532(4) ?
C5 C10 . 1.562(4) ?
C5 H5 . .9800 ?
C6 C7 . 1.525(4) ?
C6 H6A . .9700 ?
C6 H6B . .9700 ?
C7 O29 . 1.442(3) ?
C7 C8 . 1.532(3) ?
C7 H7 . .9800 ?
C8 C14 . 1.527(3) ?
C8 C9 . 1.550(3) ?
C8 H8 . .9800 ?
C9 C11 . 1.547(3) ?
C9 C10 . 1.549(3) ?
C9 H9 . .9800 ?
C10 C19 . 1.543(4) ?
C11 C12 . 1.528(4) ?
C11 H11A . .9700 ?
C11 H11B . .9700 ?
C12 O26 . 1.441(3) ?
C12 C13 . 1.537(4) ?
C12 H12 . .9800 ?
C13 C18 . 1.539(3) ?
C13 C14 . 1.551(3) ?
C13 C17 . 1.553(3) ?
C14 C15 . 1.529(4) ?
C14 H14 . .9800 ?
C15 C16 . 1.543(4) ?
C15 H15A . .9700 ?
C15 H15B . .9700 ?
C16 C17 . 1.561(4) ?
C16 H16A . .9700 ?
C16 H16B . .9700 ?
C17 C20 . 1.536(4) ?
C17 H17 . .9800 ?
C18 H18A . .9600 ?
C18 H18B . .9600 ?
C18 H18C . .9600 ?
C19 H19A . .9600 ?
C19 H19B . .9600 ?
C19 H19C . .9600 ?
C20 C21 . 1.530(4) ?
C20 C22 . 1.548(4) ?
C20 H20 . .9800 ?
C21 H21A . .9600 ?
C21 H21B . .9600 ?
C21 H21C . .9600 ?
C22 C23 . 1.518(4) ?
C22 H22A . .9700 ?
C22 H22B . .9700 ?
C23 C24 . 1.512(4) ?
C23 H23A . .9700 ?
C23 H23B . .9700 ?
C24 O27 . 1.210(4) ?
C24 O28 . 1.315(3) ?
O25 H25 . .8200 ?
O26 H26 . .8200 ?
O28 H28 . .8200 ?
O29 H29 . .8200 ?
C30 O31 . 1.336(8) ?
C30 H30A . .9600 ?
C30 H30B . .9600 ?
C30 H30C . .9600 ?
O31 H31 . .8200 ?
O32 H32A . 1.00(4) ?
O32 H32B . 1.07(4) ?

loop_
_cod_related_entry_id
_cod_related_entry_database
_cod_related_entry_code
1 ChemSpider 21185879
